data_4514845
loop_
_publ_author_name
'Romine, Andrew M.'
'Yang, Kin S.'
'Karunananda, Malkanthi K.'
'Chen, Jason S.'
'Engle, Keary M.'

_publ_section_title
;
 Synthetic and Mechanistic Studies of a Versatile Heteroaryl Thioether
 Directing Group for Pd(II) Catalysis
;
_journal_issue 9
_journal_name_full 'ACS Catalysis'
_journal_page_first 7626
_journal_paper_doi 10.1021/acscatal.9b01471
_journal_volume 9
_journal_year 2019
_chemical_formula_moiety 'C32 H22 F6 N2 O4 Pd S4, C2 H4 Cl2'
_chemical_formula_sum 'C34 H26 Cl2 F6 N2 O4 Pd S4'
_chemical_formula_weight 946.11
_space_group_crystal_system triclinic
_space_group_IT_number 2
_space_group_name_Hall '-P 1'
_space_group_name_H-M_alt 'P -1'
_symmetry_space_group_name_Hall '-P 1'
_symmetry_space_group_name_H-M 'P -1'
_atom_sites_solution_hydrogens geom
_atom_sites_solution_primary dual
_audit_creation_date 2018-05-01
_audit_creation_method
;
Olex2 1.2
(compiled 2017.08.10 svn.r3458 for OlexSys, GUI svn.r5381)
;
_cell_angle_alpha 68.768(3)
_cell_angle_beta 89.673(5)
_cell_angle_gamma 88.327(3)
_cell_formula_units_Z 1
_cell_length_a 9.0381(9)
_cell_length_b 10.3207(12)
_cell_length_c 10.3832(11)
_cell_measurement_reflns_used 1838
_cell_measurement_temperature 100(2)
_cell_measurement_theta_max 28.30
_cell_measurement_theta_min 2.38
_cell_volume 902.40(17)
_computing_cell_refinement 'SAINT v8.37A (Bruker, 2016)'
_computing_data_collection 'APEX3 v2016.1-0 (Bruker, 2016)'
_computing_data_reduction 'SAINT v8.37A (Bruker, 2016)'
_computing_molecular_graphics 'Olex2 (Dolomanov et al., 2009)'
_computing_publication_material 'Olex2 (Dolomanov et al., 2009)'
_computing_structure_refinement 'XL (Sheldrick, 2008)'
_computing_structure_solution 'ShelXT (Sheldrick, 2015)'
_diffrn_ambient_temperature 100.0
_diffrn_detector_area_resol_mean 8.258
_diffrn_detector_type 'CCD Area Detector'
_diffrn_measured_fraction_theta_full 0.994
_diffrn_measured_fraction_theta_max 0.981
_diffrn_measurement_device 'Kappa Four-Circle Diffractometer'
_diffrn_measurement_device_type 'Bruker APEX-II CCD'
_diffrn_measurement_method '\f and \w scans'
_diffrn_radiation_type MoK\a
_diffrn_radiation_wavelength 0.71073
_diffrn_reflns_av_R_equivalents 0.0384
_diffrn_reflns_av_unetI/netI 0.0405
_diffrn_reflns_Laue_measured_fraction_full 0.994
_diffrn_reflns_Laue_measured_fraction_max 0.981
_diffrn_reflns_limit_h_max 12
_diffrn_reflns_limit_h_min -12
_diffrn_reflns_limit_k_max 13
_diffrn_reflns_limit_k_min -13
_diffrn_reflns_limit_l_max 13
_diffrn_reflns_limit_l_min -13
_diffrn_reflns_number 10713
_diffrn_reflns_point_group_measured_fraction_full 0.994
_diffrn_reflns_point_group_measured_fraction_max 0.981
_diffrn_reflns_theta_full 25.242
_diffrn_reflns_theta_max 28.308
_diffrn_reflns_theta_min 2.104
_diffrn_standards_number 0
_exptl_absorpt_coefficient_mu 0.967
_exptl_absorpt_correction_T_max 0.7457
_exptl_absorpt_correction_T_min 0.6793
_exptl_absorpt_correction_type multi-scan
_exptl_absorpt_process_details
;
SADABS-2016/2 (Bruker,2016/2) was used for absorption correction.
wR2(int) was 0.0657 before and 0.0481 after correction.
The Ratio of minimum to maximum transmission is 0.9110.
The \l/2 correction factor is Not present.
;
_exptl_crystal_colour colourless
_exptl_crystal_colour_primary colourless
_exptl_crystal_density_diffrn 1.741
_exptl_crystal_description block
_exptl_crystal_F_000 474
_exptl_crystal_size_max 0.3
_exptl_crystal_size_mid 0.29
_exptl_crystal_size_min 0.28
_refine_diff_density_max 1.071
_refine_diff_density_min -0.431
_refine_diff_density_rms 0.090
_refine_ls_extinction_method none
_refine_ls_goodness_of_fit_ref 1.052
_refine_ls_hydrogen_treatment constr
_refine_ls_matrix_type full
_refine_ls_number_parameters 269
_refine_ls_number_reflns 4397
_refine_ls_number_restraints 15
_refine_ls_restrained_S_all 1.068
_refine_ls_R_factor_all 0.0369
_refine_ls_R_factor_gt 0.0317
_refine_ls_shift/su_max 0.001
_refine_ls_shift/su_mean 0.000
_refine_ls_structure_factor_coef Fsqd
_refine_ls_weighting_details 'w=1/[\s^2^(Fo^2^)+(0.0248P)^2^+1.3308P] where P=(Fo^2^+2Fc^2^)/3'
_refine_ls_weighting_scheme calc
_refine_ls_wR_factor_gt 0.0773
_refine_ls_wR_factor_ref 0.0825
_reflns_Friedel_coverage 0.000
_reflns_number_gt 3984
_reflns_number_total 4397
_reflns_threshold_expression 'I > 2\s(I)'
_cod_data_source_file cs9b01471_si_014.cif
_cod_data_source_block engle114_0m_a
_cod_database_code 4514845
_shelx_shelxl_version_number 2016/6
_shelx_space_group_comment
;
The symmetry employed for this shelxl refinement is uniquely defined
by the following loop, which should always be used as a source of
symmetry information in preference to the above space-group names.
They are only intended as comments.
;
_shelx_estimated_absorpt_t_max 0.773
_shelx_estimated_absorpt_t_min 0.760
_olex2_refinement_description
;
1. Fixed Uiso
 At 1.2 times of:
  All C(H) groups, All C(H,H) groups
2. Restrained distances
 F3'-C15 \\sim F1'-C15 \\sim F2'-C15
 with sigma of 0.01
 F3'-C15 \\sim F1-C15 \\sim F1'-C15 \\sim F2-C15 \\sim F2'-C15 \\sim F3-C15
 with sigma of 0.01
3. Others
 Sof(F3)=Sof(F1)=Sof(F2)=1-FVAR(1)
 Sof(F2')=Sof(F3')=Sof(F1')=FVAR(1)
4.a Secondary CH2 refined with riding coordinates:
 C20(H20A,H20B), C7(H7A,H7B)
4.b Aromatic/amide H refined with riding coordinates:
 C5(H5), C2(H2), C9(H9), C13(H13), C11(H11), C10(H10), C3(H3), C12(H12), C4(H4)
;
_olex2_submission_special_instructions 'No special instructions were received'

loop_
_space_group_symop_operation_xyz
'x, y, z'
'-x, -y, -z'

loop_
_atom_site_label
_atom_site_type_symbol
_atom_site_fract_x
_atom_site_fract_y
_atom_site_fract_z
_atom_site_U_iso_or_equiv
_atom_site_adp_type
_atom_site_occupancy
_atom_site_site_symmetry_order
_atom_site_calc_flag
_atom_site_refinement_flags_posn
_atom_site_refinement_flags_adp
_atom_site_refinement_flags_occupancy
_atom_site_disorder_assembly
_atom_site_disorder_group
Pd1 Pd 0.500000 0.500000 0.500000 0.01518(7) Uani 1 2 d S T P . .
S1 S 0.49560(7) 0.25454(6) 0.21691(6) 0.02057(13) Uani 1 1 d . . . . .
S2 S 0.37482(7) 0.54516(6) 0.18647(6) 0.02416(14) Uani 1 1 d . . . . .
Cl1 Cl 0.71011(8) 0.09806(7) 0.97761(8) 0.03543(16) Uani 1 1 d . . . . .
O1 O 0.28874(18) 0.44361(17) 0.53686(17) 0.0220(3) Uani 1 1 d . . . . .
N1 N 0.5258(2) 0.36789(19) 0.39809(19) 0.0170(4) Uani 1 1 d . . . . .
F2' F 0.0846(3) 0.1627(3) 0.7388(4) 0.0476(10) Uani 0.838(10) 1 d D . . A 1
F3' F 0.0461(3) 0.2996(4) 0.5329(2) 0.0567(16) Uani 0.838(10) 1 d D . . A 1
F1' F 0.0242(3) 0.3700(3) 0.7025(4) 0.0466(10) Uani 0.838(10) 1 d D . . A 1
O2 O 0.3546(2) 0.2537(2) 0.7209(2) 0.0419(5) Uani 1 1 d . . . . .
C6 C 0.5991(2) 0.1635(2) 0.3639(2) 0.0184(4) Uani 1 1 d . . . . .
C1 C 0.6047(2) 0.2407(2) 0.4501(2) 0.0171(4) Uani 1 1 d . . . . .
C8 C 0.1700(3) 0.3918(2) 0.0983(2) 0.0220(5) Uani 1 1 d . . . . .
C15 C 0.1016(3) 0.2929(2) 0.6499(2) 0.0256(5) Uani 1 1 d D . . . .
C5 C 0.6675(3) 0.0323(2) 0.4006(3) 0.0226(5) Uani 1 1 d . . . . .
H5 H 0.661091 -0.021066 0.343168 0.027 Uiso 1 1 calc R . . . .
C19 C 0.4654(3) 0.3891(2) 0.2774(2) 0.0181(4) Uani 1 1 d . . . . .
C2 C 0.6822(3) 0.1893(2) 0.5747(2) 0.0213(5) Uani 1 1 d . . . . .
H2 H 0.686980 0.241401 0.633494 0.026 Uiso 1 1 calc R . . . .
C9 C 0.0777(3) 0.3742(3) 0.2105(3) 0.0262(5) Uani 1 1 d . . . . .
H9 H 0.085246 0.433599 0.261732 0.031 Uiso 1 1 calc R . . . .
C13 C 0.1573(3) 0.3041(3) 0.0247(3) 0.0258(5) Uani 1 1 d . . . . .
H13 H 0.219547 0.315691 -0.052506 0.031 Uiso 1 1 calc R . . . .
C14 C 0.2669(3) 0.3309(3) 0.6386(2) 0.0222(5) Uani 1 1 d . . . . .
C11 C -0.0367(3) 0.1831(3) 0.1748(3) 0.0295(5) Uani 1 1 d . . . . .
H11 H -0.106947 0.111498 0.201204 0.035 Uiso 1 1 calc R . . . .
C10 C -0.0256(3) 0.2701(3) 0.2478(3) 0.0284(5) Uani 1 1 d . . . . .
H10 H -0.088859 0.258860 0.324248 0.034 Uiso 1 1 calc R . . . .
C3 C 0.7519(3) 0.0604(3) 0.6102(3) 0.0260(5) Uani 1 1 d . . . . .
H3 H 0.805460 0.023312 0.694782 0.031 Uiso 1 1 calc R . . . .
C20 C 0.5597(3) 0.0023(3) 0.9501(3) 0.0354(6) Uani 1 1 d . . . . .
H20A H 0.521504 0.047440 0.854582 0.042 Uiso 1 1 calc R . . . .
H20B H 0.594217 -0.093370 0.962588 0.042 Uiso 1 1 calc R . . . .
C12 C 0.0547(3) 0.2000(3) 0.0625(3) 0.0298(5) Uani 1 1 d . . . . .
H12 H 0.046969 0.140288 0.011629 0.036 Uiso 1 1 calc R . . . .
C4 C 0.7452(3) -0.0169(3) 0.5244(3) 0.0264(5) Uani 1 1 d . . . . .
H4 H 0.795054 -0.105116 0.551435 0.032 Uiso 1 1 calc R . . . .
C7 C 0.2807(3) 0.5060(3) 0.0509(2) 0.0259(5) Uani 1 1 d . . . . .
H7A H 0.228935 0.591938 -0.010257 0.031 Uiso 1 1 calc R . . . .
H7B H 0.356605 0.480149 -0.005375 0.031 Uiso 1 1 calc R . . . .
F3 F 0.0806(15) 0.1765(15) 0.634(3) 0.072(10) Uani 0.162(10) 1 d D . . A 2
F1 F 0.0096(12) 0.3901(17) 0.567(3) 0.099(14) Uani 0.162(10) 1 d D . . A 2
F2 F 0.030(2) 0.276(4) 0.7624(18) 0.117(16) Uani 0.162(10) 1 d D . . A 2

loop_
_atom_site_aniso_label
_atom_site_aniso_U_11
_atom_site_aniso_U_22
_atom_site_aniso_U_33
_atom_site_aniso_U_23
_atom_site_aniso_U_13
_atom_site_aniso_U_12
Pd1 0.01687(13) 0.01313(12) 0.01657(12) -0.00646(9) -0.00050(8) -0.00245(8)
S1 0.0283(3) 0.0165(3) 0.0184(3) -0.0080(2) -0.0029(2) -0.0008(2)
S2 0.0336(3) 0.0144(3) 0.0233(3) -0.0054(2) -0.0081(2) 0.0017(2)
Cl1 0.0334(4) 0.0280(3) 0.0441(4) -0.0120(3) -0.0111(3) -0.0012(3)
O1 0.0192(8) 0.0203(8) 0.0262(8) -0.0078(7) 0.0004(7) -0.0034(6)
N1 0.0191(9) 0.0140(8) 0.0184(8) -0.0064(7) -0.0006(7) -0.0015(7)
F2' 0.0361(13) 0.0315(13) 0.064(2) -0.0034(12) 0.0119(13) -0.0109(9)
F3' 0.0403(16) 0.106(4) 0.0283(12) -0.0273(17) 0.0071(10) -0.044(2)
F1' 0.0290(12) 0.0488(18) 0.077(3) -0.0406(18) 0.0143(13) 0.0005(11)
O2 0.0327(11) 0.0395(12) 0.0382(11) 0.0046(9) -0.0021(9) -0.0071(9)
C6 0.0159(10) 0.0179(10) 0.0206(10) -0.0059(8) 0.0019(8) -0.0027(8)
C1 0.0152(10) 0.0150(10) 0.0208(10) -0.0062(8) 0.0025(8) -0.0023(8)
C8 0.0245(12) 0.0213(11) 0.0173(10) -0.0035(9) -0.0066(9) 0.0033(9)
C15 0.0259(12) 0.0261(12) 0.0288(12) -0.0144(10) 0.0091(10) -0.0063(10)
C5 0.0221(11) 0.0185(11) 0.0282(12) -0.0098(9) 0.0049(9) -0.0016(9)
C19 0.0212(11) 0.0125(9) 0.0209(10) -0.0061(8) 0.0011(8) -0.0027(8)
C2 0.0192(11) 0.0233(11) 0.0215(11) -0.0082(9) -0.0011(9) -0.0011(9)
C9 0.0250(12) 0.0304(13) 0.0251(12) -0.0126(10) -0.0025(10) 0.0029(10)
C13 0.0258(12) 0.0328(13) 0.0203(11) -0.0115(10) -0.0005(9) 0.0008(10)
C14 0.0248(12) 0.0230(11) 0.0222(11) -0.0121(9) 0.0042(9) -0.0048(9)
C11 0.0234(12) 0.0308(13) 0.0297(13) -0.0052(10) -0.0068(10) -0.0032(10)
C10 0.0210(12) 0.0377(14) 0.0252(12) -0.0101(11) 0.0000(9) 0.0007(10)
C3 0.0216(12) 0.0262(12) 0.0252(12) -0.0033(10) -0.0037(9) 0.0007(10)
C20 0.0354(15) 0.0422(16) 0.0363(15) -0.0232(13) -0.0067(12) -0.0051(12)
C12 0.0323(14) 0.0324(14) 0.0285(13) -0.0157(11) -0.0064(11) 0.0004(11)
C4 0.0220(12) 0.0190(11) 0.0321(13) -0.0023(10) 0.0016(10) 0.0035(9)
C7 0.0315(13) 0.0247(12) 0.0174(11) -0.0026(9) -0.0057(9) -0.0021(10)
F3 0.037(7) 0.051(11) 0.16(3) -0.070(17) 0.002(10) -0.004(6)
F1 0.012(6) 0.041(10) 0.18(3) 0.042(13) 0.000(9) -0.002(5)
F2 0.085(15) 0.24(4) 0.040(10) -0.063(17) 0.035(10) -0.10(2)

loop_
_atom_type_symbol
_atom_type_description
_atom_type_scat_dispersion_real
_atom_type_scat_dispersion_imag
_atom_type_scat_source
C C 0.0033 0.0016 'International Tables Vol C Tables 4.2.6.8 and 6.1.1.4'
H H 0.0000 0.0000 'International Tables Vol C Tables 4.2.6.8 and 6.1.1.4'
Cl Cl 0.1484 0.1585 'International Tables Vol C Tables 4.2.6.8 and 6.1.1.4'
F F 0.0171 0.0103 'International Tables Vol C Tables 4.2.6.8 and 6.1.1.4'
N N 0.0061 0.0033 'International Tables Vol C Tables 4.2.6.8 and 6.1.1.4'
O O 0.0106 0.0060 'International Tables Vol C Tables 4.2.6.8 and 6.1.1.4'
Pd Pd -0.9988 1.0072 'International Tables Vol C Tables 4.2.6.8 and 6.1.1.4'
S S 0.1246 0.1234 'International Tables Vol C Tables 4.2.6.8 and 6.1.1.4'

loop_
_geom_angle_atom_site_label_1
_geom_angle_atom_site_label_2
_geom_angle_atom_site_label_3
_geom_angle
_geom_angle_site_symmetry_1
_geom_angle_site_symmetry_3
O1 Pd1 O1 180.0 2_666 .
O1 Pd1 N1 90.86(7) 2_666 .
O1 Pd1 N1 89.14(7) . .
O1 Pd1 N1 89.14(7) 2_666 2_666
O1 Pd1 N1 90.86(7) . 2_666
N1 Pd1 N1 180.00(7) . 2_666
C19 S1 C6 90.03(11) . .
C19 S2 C7 102.35(11) . .
C14 O1 Pd1 116.19(15) . .
C1 N1 Pd1 124.09(15) . .
C19 N1 Pd1 123.57(16) . .
C19 N1 C1 112.29(19) . .
C1 C6 S1 109.85(17) . .
C5 C6 S1 128.55(19) . .
C5 C6 C1 121.6(2) . .
C6 C1 N1 113.42(19) . .
C2 C1 N1 126.0(2) . .
C2 C1 C6 120.6(2) . .
C9 C8 C7 122.2(2) . .
C13 C8 C9 119.1(2) . .
C13 C8 C7 118.7(2) . .
F2' C15 C14 110.6(2) . .
F3' C15 F2' 106.9(3) . .
F3' C15 F1' 111.0(3) . .
F3' C15 C14 112.5(2) . .
F1' C15 F2' 104.5(2) . .
F1' C15 C14 110.9(2) . .
F3 C15 C14 112.5(7) . .
F3 C15 F1 109.4(14) . .
F3 C15 F2 101.6(16) . .
F1 C15 C14 115.5(6) . .
F2 C15 C14 120.0(8) . .
F2 C15 F1 96.0(16) . .
C6 C5 H5 121.4 . .
C4 C5 C6 117.1(2) . .
C4 C5 H5 121.4 . .
S2 C19 S1 124.82(13) . .
N1 C19 S1 114.40(17) . .
N1 C19 S2 120.65(17) . .
C1 C2 H2 121.0 . .
C3 C2 C1 117.9(2) . .
C3 C2 H2 121.0 . .
C8 C9 H9 119.9 . .
C8 C9 C10 120.2(2) . .
C10 C9 H9 119.9 . .
C8 C13 H13 119.7 . .
C12 C13 C8 120.7(2) . .
C12 C13 H13 119.7 . .
O1 C14 C15 111.3(2) . .
O2 C14 O1 129.8(2) . .
O2 C14 C15 118.9(2) . .
C10 C11 H11 120.1 . .
C10 C11 C12 119.9(3) . .
C12 C11 H11 120.1 . .
C9 C10 H10 119.8 . .
C11 C10 C9 120.4(2) . .
C11 C10 H10 119.8 . .
C2 C3 H3 119.3 . .
C2 C3 C4 121.4(2) . .
C4 C3 H3 119.3 . .
Cl1 C20 H20A 109.8 . .
Cl1 C20 H20B 109.8 . .
C20 C20 Cl1 109.4(3) 2_657 .
C20 C20 H20A 109.8 2_657 .
C20 C20 H20B 109.8 2_657 .
H20A C20 H20B 108.2 . .
C13 C12 C11 119.9(2) . .
C13 C12 H12 120.1 . .
C11 C12 H12 120.1 . .
C5 C4 C3 121.4(2) . .
C5 C4 H4 119.3 . .
C3 C4 H4 119.3 . .
S2 C7 H7A 108.3 . .
S2 C7 H7B 108.3 . .
C8 C7 S2 116.12(17) . .
C8 C7 H7A 108.3 . .
C8 C7 H7B 108.3 . .
H7A C7 H7B 107.4 . .

loop_
_geom_bond_atom_site_label_1
_geom_bond_atom_site_label_2
_geom_bond_distance
_geom_bond_site_symmetry_2
Pd1 O1 2.0065(16) 2_666
Pd1 O1 2.0065(16) .
Pd1 N1 2.0142(18) 2_666
Pd1 N1 2.0142(18) .
S1 C6 1.736(2) .
S1 C19 1.734(2) .
S2 C19 1.728(2) .
S2 C7 1.820(2) .
Cl1 C20 1.787(3) .
O1 C14 1.276(3) .
N1 C1 1.400(3) .
N1 C19 1.311(3) .
F2' C15 1.340(3) .
F3' C15 1.295(3) .
F1' C15 1.304(3) .
O2 C14 1.213(3) .
C6 C1 1.399(3) .
C6 C5 1.392(3) .
C1 C2 1.392(3) .
C8 C9 1.389(4) .
C8 C13 1.387(3) .
C8 C7 1.509(4) .
C15 C14 1.549(3) .
C15 F3 1.288(7) .
C15 F1 1.330(7) .
C15 F2 1.288(7) .
C5 H5 0.9500 .
C5 C4 1.386(4) .
C2 H2 0.9500 .
C2 C3 1.379(3) .
C9 H9 0.9500 .
C9 C10 1.390(4) .
C13 H13 0.9500 .
C13 C12 1.385(4) .
C11 H11 0.9500 .
C11 C10 1.375(4) .
C11 C12 1.386(4) .
C10 H10 0.9500 .
C3 H3 0.9500 .
C3 C4 1.398(4) .
C20 C20 1.480(6) 2_657
C20 H20A 0.9900 .
C20 H20B 0.9900 .
C12 H12 0.9500 .
C4 H4 0.9500 .
C7 H7A 0.9900 .
C7 H7B 0.9900 .
